data_7707372
loop_
_publ_author_name
'Paparo, Albert'
'Matthews, Aidan J. R.'
'Smith, Cory D.'
'Edwards, Alison J.'
'Yuvaraj, K.'
'Jones, Cameron'

_publ_section_title
;
 N-Heterocyclic carbene, carbodiphosphorane and diphosphine adducts of
 beryllium dihalides: synthesis, characterisation and reduction studies.
;
_journal_issue 22
_journal_name_full 'Dalton transactions (Cambridge, England : 2003)'
_journal_page_first 7604
_journal_page_last 7609
_journal_paper_doi 10.1039/d1dt01393a
_journal_volume 50
_journal_year 2021
_chemical_formula_sum 'C21 H24 Be I2 N2'
_chemical_formula_weight 567.23
_space_group_crystal_system orthorhombic
_space_group_IT_number 52
_space_group_name_Hall '-P 2a 2bc'
_space_group_name_H-M_alt 'P n n a'
_atom_sites_solution_hydrogens geom
_audit_creation_method SHELXL-2016/6
_audit_update_record
;
2021-04-26 deposited with the CCDC.	2021-05-11 downloaded from the CCDC.
;
_cell_angle_alpha 90
_cell_angle_beta 90
_cell_angle_gamma 90
_cell_formula_units_Z 4
_cell_length_a 18.8286(14)
_cell_length_b 14.4611(9)
_cell_length_c 8.3598(6)
_cell_measurement_reflns_used 5390
_cell_measurement_temperature 123(2)
_cell_measurement_theta_max 30.6990
_cell_measurement_theta_min 3.5370
_cell_volume 2276.2(3)
_computing_cell_refinement 'CrysAlisPro 1.171.40.49a (Rigaku OD, 2019)'
_computing_data_collection 'CrysAlisPro 1.171.40.49a (Rigaku OD, 2019)'
_computing_data_reduction 'CrysAlisPro 1.171.40.49a (Rigaku OD, 2019)'
_computing_structure_refinement 'SHELXL-2016/6 (Sheldrick, 2016)'
_computing_structure_solution 'SHELXT 2018/2 (Sheldrick, 2018)'
_diffrn_ambient_temperature 123(2)
_diffrn_measured_fraction_theta_full 0.997
_diffrn_measured_fraction_theta_max 0.997
_diffrn_measurement_device_type 'XtaLAB Synergy, Dualflex, HyPix'
_diffrn_measurement_method '\w scans'
_diffrn_radiation_type MoK\a
_diffrn_radiation_wavelength 0.71073
_diffrn_reflns_av_R_equivalents 0.0549
_diffrn_reflns_av_unetI/netI 0.0321
_diffrn_reflns_Laue_measured_fraction_full 0.997
_diffrn_reflns_Laue_measured_fraction_max 0.997
_diffrn_reflns_limit_h_max 22
_diffrn_reflns_limit_h_min -20
_diffrn_reflns_limit_k_max 15
_diffrn_reflns_limit_k_min -17
_diffrn_reflns_limit_l_max 9
_diffrn_reflns_limit_l_min -10
_diffrn_reflns_number 13154
_diffrn_reflns_point_group_measured_fraction_full 0.997
_diffrn_reflns_point_group_measured_fraction_max 0.997
_diffrn_reflns_theta_full 25.242
_diffrn_reflns_theta_max 25.496
_diffrn_reflns_theta_min 3.551
_diffrn_source 'micro-focus sealed X-ray tube'
_exptl_absorpt_coefficient_mu 2.769
_exptl_absorpt_correction_T_max 1.00000
_exptl_absorpt_correction_T_min 0.83397
_exptl_absorpt_correction_type multi-scan
_exptl_absorpt_process_details
;
CrysAlisPro 1.171.40.49a (Rigaku Oxford Diffraction, 2019)
Empirical absorption correction using spherical harmonics,
 implemented in SCALE3 ABSPACK scaling algorithm.
;
_exptl_crystal_colour colourless
_exptl_crystal_density_diffrn 1.655
_exptl_crystal_description plate
_exptl_crystal_F_000 1096
_exptl_crystal_size_max 0.311
_exptl_crystal_size_mid 0.163
_exptl_crystal_size_min 0.131
_refine_diff_density_max 0.929
_refine_diff_density_min -0.591
_refine_diff_density_rms 0.107
_refine_ls_extinction_method none
_refine_ls_goodness_of_fit_ref 1.032
_refine_ls_hydrogen_treatment constr
_refine_ls_matrix_type full
_refine_ls_number_parameters 122
_refine_ls_number_reflns 2120
_refine_ls_number_restraints 0
_refine_ls_restrained_S_all 1.032
_refine_ls_R_factor_all 0.0351
_refine_ls_R_factor_gt 0.0284
_refine_ls_shift/su_max 0.001
_refine_ls_shift/su_mean 0.000
_refine_ls_structure_factor_coef Fsqd
_refine_ls_weighting_details 'w=1/[\s^2^(Fo^2^)+(0.0437P)^2^+2.5273P] where P=(Fo^2^+2Fc^2^)/3'
_refine_ls_weighting_scheme calc
_refine_ls_wR_factor_gt 0.0740
_refine_ls_wR_factor_ref 0.0781
_reflns_Friedel_coverage 0.000
_reflns_number_gt 1814
_reflns_number_total 2120
_reflns_threshold_expression 'I > 2\s(I)'
_cod_data_source_file d1dt01393a2.cif
_cod_data_source_block Cj1484
_cod_depositor_comments 'Adding full bibliography for 7707372--7707383.cif.'
_cod_database_code 7707372
_shelx_shelxl_version_number 2016/6
_shelx_space_group_comment
;
The symmetry employed for this shelxl refinement is uniquely defined
by the following loop, which should always be used as a source of
symmetry information in preference to the above space-group names.
They are only intended as comments.
;
_shelx_estimated_absorpt_t_min 0.480
_shelx_estimated_absorpt_t_max 0.713

loop_
_space_group_symop_operation_xyz
'x, y, z'
'-x+1/2, -y, z'
'x, -y+1/2, -z+1/2'
'-x+1/2, y+1/2, -z+1/2'
'-x, -y, -z'
'x-1/2, y, -z'
'-x, y-1/2, z-1/2'
'x-1/2, -y-1/2, z-1/2'

loop_
_atom_site_label
_atom_site_type_symbol
_atom_site_fract_x
_atom_site_fract_y
_atom_site_fract_z
_atom_site_U_iso_or_equiv
_atom_site_adp_type
_atom_site_occupancy
_atom_site_site_symmetry_order
_atom_site_calc_flag
_atom_site_refinement_flags_posn
_atom_site_refinement_flags_adp
_atom_site_refinement_flags_occupancy
_atom_site_disorder_assembly
_atom_site_disorder_group
I1 I 0.14748(2) 0.53663(2) 0.20702(2) 0.02592(12) Uani 1 1 d . . . . .
N1 N 0.28926(15) 0.55344(17) 0.6449(3) 0.0196(6) Uani 1 1 d . . . . .
C1 C 0.250000 0.500000 0.5453(5) 0.0195(9) Uani 1 2 d S T P . .
Be1 Be 0.250000 0.500000 0.3376(7) 0.0199(12) Uani 1 2 d S T P . .
C2 C 0.2745(2) 0.5338(2) 0.8024(4) 0.0259(8) Uani 1 1 d . . . . .
H2 H 0.295112 0.562348 0.893611 0.031 Uiso 1 1 calc R U . . .
C3 C 0.34140(17) 0.6201(2) 0.5926(4) 0.0211(7) Uani 1 1 d . . . . .
C4 C 0.31820(19) 0.7026(2) 0.5254(4) 0.0250(7) Uani 1 1 d . . . . .
C5 C 0.3708(2) 0.7645(2) 0.4753(4) 0.0309(8) Uani 1 1 d . . . . .
H5 H 0.356876 0.820454 0.424794 0.037 Uiso 1 1 calc R U . . .
C6 C 0.4418(2) 0.7469(2) 0.4968(4) 0.0334(8) Uani 1 1 d . . . . .
C7 C 0.4622(2) 0.6636(2) 0.5674(4) 0.0318(8) Uani 1 1 d . . . . .
H7 H 0.511243 0.651233 0.583094 0.038 Uiso 1 1 calc R U . . .
C8 C 0.41260(18) 0.5985(2) 0.6150(4) 0.0269(7) Uani 1 1 d . . . . .
C9 C 0.2409(2) 0.7267(2) 0.5077(5) 0.0363(9) Uani 1 1 d . . . . .
H9A H 0.220594 0.691802 0.418227 0.054 Uiso 1 1 calc R U . . .
H9B H 0.236135 0.793116 0.486827 0.054 Uiso 1 1 calc R U . . .
H9C H 0.215599 0.710953 0.606435 0.054 Uiso 1 1 calc R U . . .
C10 C 0.4975(2) 0.8170(3) 0.4454(6) 0.0488(11) Uani 1 1 d . . . . .
H10A H 0.485988 0.840139 0.338273 0.073 Uiso 1 1 calc R U . . .
H10B H 0.544320 0.787426 0.443489 0.073 Uiso 1 1 calc R U . . .
H10C H 0.498102 0.868713 0.521190 0.073 Uiso 1 1 calc R U . . .
C11 C 0.4353(2) 0.5074(3) 0.6864(5) 0.0365(9) Uani 1 1 d . . . . .
H11A H 0.425300 0.507419 0.801424 0.055 Uiso 1 1 calc R U . . .
H11B H 0.486361 0.498591 0.669140 0.055 Uiso 1 1 calc R U . . .
H11C H 0.409076 0.456981 0.634995 0.055 Uiso 1 1 calc R U . . .

loop_
_atom_site_aniso_label
_atom_site_aniso_U_11
_atom_site_aniso_U_22
_atom_site_aniso_U_33
_atom_site_aniso_U_23
_atom_site_aniso_U_13
_atom_site_aniso_U_12
I1 0.02530(17) 0.03359(17) 0.01886(16) -0.00099(8) -0.00219(8) 0.00360(8)
N1 0.0285(15) 0.0189(13) 0.0114(13) -0.0006(10) -0.0022(11) 0.0022(10)
C1 0.025(2) 0.017(2) 0.017(2) 0.000 0.000 0.0032(18)
Be1 0.022(3) 0.020(3) 0.018(3) 0.000 0.000 0.002(2)
C2 0.037(2) 0.0266(17) 0.0142(17) -0.0014(12) -0.0024(14) 0.0066(13)
C3 0.0310(17) 0.0177(15) 0.0147(15) -0.0034(12) -0.0050(12) -0.0031(13)
C4 0.041(2) 0.0181(16) 0.0161(16) -0.0051(12) -0.0045(15) 0.0018(14)
C5 0.050(2) 0.0175(16) 0.0252(17) -0.0031(14) -0.0028(16) -0.0043(16)
C6 0.048(2) 0.0276(18) 0.0246(18) -0.0083(15) 0.0026(16) -0.0120(17)
C7 0.033(2) 0.0324(19) 0.0299(19) -0.0027(15) -0.0048(15) -0.0040(15)
C8 0.0312(18) 0.0273(17) 0.0222(17) -0.0025(14) -0.0079(15) -0.0021(14)
C9 0.045(2) 0.0222(17) 0.042(2) 0.0017(15) -0.0079(18) 0.0071(16)
C10 0.055(3) 0.038(2) 0.053(3) -0.002(2) 0.008(2) -0.019(2)
C11 0.035(2) 0.033(2) 0.041(2) 0.0068(17) -0.0078(17) 0.0071(18)

loop_
_atom_type_symbol
_atom_type_description
_atom_type_scat_dispersion_real
_atom_type_scat_dispersion_imag
_atom_type_scat_source
C C 0.0033 0.0016 'International Tables Vol C Tables 4.2.6.8 and 6.1.1.4'
H H 0.0000 0.0000 'International Tables Vol C Tables 4.2.6.8 and 6.1.1.4'
Be Be 0.0005 0.0002 'International Tables Vol C Tables 4.2.6.8 and 6.1.1.4'
I I -0.4742 1.8119 'International Tables Vol C Tables 4.2.6.8 and 6.1.1.4'
N N 0.0061 0.0033 'International Tables Vol C Tables 4.2.6.8 and 6.1.1.4'

loop_
_geom_angle_atom_site_label_1
_geom_angle_atom_site_label_2
_geom_angle_atom_site_label_3
_geom_angle
_geom_angle_site_symmetry_1
_geom_angle_site_symmetry_3
_geom_angle_publ_flag
C1 N1 C2 111.1(3) . . ?
C1 N1 C3 124.4(3) . . ?
C2 N1 C3 124.4(3) . . ?
N1 C1 N1 104.2(4) 2_565 . ?
N1 C1 Be1 127.90(19) 2_565 . ?
N1 C1 Be1 127.90(19) . . ?
C1 Be1 I1 118.60(13) . . ?
C1 Be1 I1 118.60(13) . 2_565 ?
I1 Be1 I1 122.8(3) . 2_565 ?
C2 C2 N1 106.79(19) 2_565 . ?
C2 C2 H2 126.6 2_565 . ?
N1 C2 H2 126.6 . . ?
C4 C3 C8 123.4(3) . . ?
C4 C3 N1 118.8(3) . . ?
C8 C3 N1 117.7(3) . . ?
C3 C4 C5 116.6(3) . . ?
C3 C4 C9 122.9(3) . . ?
C5 C4 C9 120.5(3) . . ?
C6 C5 C4 122.2(3) . . ?
C6 C5 H5 118.9 . . ?
C4 C5 H5 118.9 . . ?
C5 C6 C7 118.8(3) . . ?
C5 C6 C10 120.8(3) . . ?
C7 C6 C10 120.4(4) . . ?
C8 C7 C6 121.6(3) . . ?
C8 C7 H7 119.2 . . ?
C6 C7 H7 119.2 . . ?
C7 C8 C3 117.3(3) . . ?
C7 C8 C11 121.1(3) . . ?
C3 C8 C11 121.6(3) . . ?
C4 C9 H9A 109.5 . . ?
C4 C9 H9B 109.5 . . ?
H9A C9 H9B 109.5 . . ?
C4 C9 H9C 109.5 . . ?
H9A C9 H9C 109.5 . . ?
H9B C9 H9C 109.5 . . ?
C6 C10 H10A 109.5 . . ?
C6 C10 H10B 109.5 . . ?
H10A C10 H10B 109.5 . . ?
C6 C10 H10C 109.5 . . ?
H10A C10 H10C 109.5 . . ?
H10B C10 H10C 109.5 . . ?
C8 C11 H11A 109.5 . . ?
C8 C11 H11B 109.5 . . ?
H11A C11 H11B 109.5 . . ?
C8 C11 H11C 109.5 . . ?
H11A C11 H11C 109.5 . . ?
H11B C11 H11C 109.5 . . ?

loop_
_geom_bond_atom_site_label_1
_geom_bond_atom_site_label_2
_geom_bond_distance
_geom_bond_site_symmetry_2
_geom_bond_publ_flag
I1 Be1 2.280(3) . ?
N1 C1 1.355(4) . ?
N1 C2 1.375(4) . ?
N1 C3 1.444(4) . ?
C1 Be1 1.737(7) . ?
C2 C2 1.344(8) 2_565 ?
C2 H2 0.9500 . ?
C3 C4 1.389(4) . ?
C3 C8 1.389(5) . ?
C4 C5 1.398(5) . ?
C4 C9 1.504(5) . ?
C5 C6 1.374(6) . ?
C5 H5 0.9500 . ?
C6 C7 1.395(5) . ?
C6 C10 1.520(5) . ?
C7 C8 1.384(5) . ?
C7 H7 0.9500 . ?
C8 C11 1.509(5) . ?
C9 H9A 0.9800 . ?
C9 H9B 0.9800 . ?
C9 H9C 0.9800 . ?
C10 H10A 0.9800 . ?
C10 H10B 0.9800 . ?
C10 H10C 0.9800 . ?
C11 H11A 0.9800 . ?
C11 H11B 0.9800 . ?
C11 H11C 0.9800 . ?

loop_
_geom_torsion_atom_site_label_1
_geom_torsion_atom_site_label_2
_geom_torsion_atom_site_label_3
_geom_torsion_atom_site_label_4
_geom_torsion
_geom_torsion_site_symmetry_1
_geom_torsion_site_symmetry_2
_geom_torsion_site_symmetry_3
_geom_torsion_site_symmetry_4
_geom_torsion_publ_flag
C2 N1 C1 N1 -0.15(17) . . . 2_565 ?
C3 N1 C1 N1 177.9(3) . . . 2_565 ?
C2 N1 C1 Be1 179.85(17) . . . . ?
C3 N1 C1 Be1 -2.1(3) . . . . ?
N1 C1 Be1 I1 61.61(14) 2_565 . . . ?
N1 C1 Be1 I1 -118.39(14) . . . . ?
N1 C1 Be1 I1 -118.39(14) 2_565 . . 2_565 ?
N1 C1 Be1 I1 61.61(14) . . . 2_565 ?
C1 N1 C2 C2 0.4(5) . . . 2_565 ?
C3 N1 C2 C2 -177.7(3) . . . 2_565 ?
C1 N1 C3 C4 73.7(4) . . . . ?
C2 N1 C3 C4 -108.5(4) . . . . ?
C1 N1 C3 C8 -107.4(3) . . . . ?
C2 N1 C3 C8 70.5(4) . . . . ?
C8 C3 C4 C5 1.7(5) . . . . ?
N1 C3 C4 C5 -179.4(3) . . . . ?
C8 C3 C4 C9 -177.6(3) . . . . ?
N1 C3 C4 C9 1.3(5) . . . . ?
C3 C4 C5 C6 -2.6(5) . . . . ?
C9 C4 C5 C6 176.7(3) . . . . ?
C4 C5 C6 C7 1.6(5) . . . . ?
C4 C5 C6 C10 -178.2(3) . . . . ?
C5 C6 C7 C8 0.3(5) . . . . ?
C10 C6 C7 C8 -179.9(3) . . . . ?
C6 C7 C8 C3 -1.2(5) . . . . ?
C6 C7 C8 C11 178.1(3) . . . . ?
C4 C3 C8 C7 0.1(5) . . . . ?
N1 C3 C8 C7 -178.8(3) . . . . ?
C4 C3 C8 C11 -179.1(3) . . . . ?
N1 C3 C8 C11 2.0(5) . . . . ?
